data_4034912
loop_
_publ_author_name
'Liu, Xiaozu'
'Zhou, Yuxiang'
'Yang, Zhongqin'
'Li, Qin'
'Zhao, Liang'
'Liu, Peijun'

_publ_section_title
;
 Iodine-Catalyzed C-H Amidation and Imination at the 2\a-Position of
 2,3-Disubstituted Indoles with Chloramine Salts.
;
_journal_issue 8
_journal_name_full 'The Journal of organic chemistry'
_journal_page_first 4665
_journal_page_last 4673
_journal_paper_doi 10.1021/acs.joc.8b00286
_journal_volume 83
_journal_year 2018
_chemical_formula_moiety 'C20 H22 N2 O3 S'
_chemical_formula_sum 'C20 H22 N2 O3 S'
_chemical_formula_weight 370.45
_space_group_crystal_system tetragonal
_space_group_IT_number 88
_space_group_name_Hall '-I 4ad'
_space_group_name_H-M_alt 'I 41/a :2'
_atom_sites_solution_hydrogens mixed
_atom_sites_solution_primary direct
_audit_creation_date 2017-05-16
_audit_creation_method
;
Olex2 1.2
(compiled 2017.03.28 svn.r3405 for OlexSys, GUI svn.r5337)
;
_cell_angle_alpha 90
_cell_angle_beta 90
_cell_angle_gamma 90
_cell_formula_units_Z 16
_cell_length_a 26.6839(10)
_cell_length_b 26.6839(10)
_cell_length_c 10.2280(7)
_cell_measurement_reflns_used 5334
_cell_measurement_temperature 100.00(10)
_cell_measurement_theta_max 28.3900
_cell_measurement_theta_min 4.1430
_cell_volume 7282.6(6)
_computing_cell_refinement 'CrysAlisPro 1.171.38.43f (Rigaku OD, 2015)'
_computing_data_collection 'CrysAlisPro 1.171.38.43f (Rigaku OD, 2015)'
_computing_data_reduction 'CrysAlisPro 1.171.38.43f (Rigaku OD, 2015)'
_computing_molecular_graphics 'Olex2 (Dolomanov et al., 2009)'
_computing_publication_material 'Olex2 (Dolomanov et al., 2009)'
_computing_structure_refinement 'ShelXL (Sheldrick, 2015)'
_computing_structure_solution 'ShelXT (Sheldrick, 2015)'
_diffrn_ambient_environment N~2~
_diffrn_ambient_temperature 100.00(10)
_diffrn_detector 'CCD plate'
_diffrn_detector_area_resol_mean 5.2684
_diffrn_detector_type AtlasS2
_diffrn_measured_fraction_theta_full 0.998
_diffrn_measured_fraction_theta_max 0.885
_diffrn_measurement_details
;
List of Runs (angles in degrees, time in seconds):

  # Type    Start    End  Width  t~exp~   \w     \q     \k     \f   Frames
--------------------------------------------------------------------------
  1  \w    -17.00  27.00   1.00    7.50    --   11.74 -58.00 140.00   44
  2  \w    -59.00  40.00   1.00    7.50    --   11.74 -57.00 -60.00   99
  3  \w     -5.00  20.00   1.00    7.50    --   11.74 -99.00   0.00   25
;
_diffrn_measurement_device 'four-circle diffractometer'
_diffrn_measurement_device_type 'SuperNova, Dual, Cu at zero, AtlasS2'
_diffrn_measurement_method '\w scans'
_diffrn_orient_matrix_type 'CrysAlisPro convention (1999,Acta A55,543-557)'
_diffrn_orient_matrix_UB_11 0.0212575000
_diffrn_orient_matrix_UB_12 0.0156946000
_diffrn_orient_matrix_UB_13 0.0079336000
_diffrn_orient_matrix_UB_21 -0.0034500000
_diffrn_orient_matrix_UB_22 0.0094486000
_diffrn_orient_matrix_UB_23 -0.0641901000
_diffrn_orient_matrix_UB_31 -0.0155837000
_diffrn_orient_matrix_UB_32 0.0192871000
_diffrn_orient_matrix_UB_33 0.0249588000
_diffrn_radiation_monochromator mirror
_diffrn_radiation_probe x-ray
_diffrn_radiation_type MoK\a
_diffrn_radiation_wavelength 0.71073
_diffrn_reflns_av_R_equivalents 0.0413
_diffrn_reflns_av_unetI/netI 0.0501
_diffrn_reflns_Laue_measured_fraction_full 0.998
_diffrn_reflns_Laue_measured_fraction_max 0.885
_diffrn_reflns_limit_h_max 29
_diffrn_reflns_limit_h_min -33
_diffrn_reflns_limit_k_max 31
_diffrn_reflns_limit_k_min -24
_diffrn_reflns_limit_l_max 13
_diffrn_reflns_limit_l_min -7
_diffrn_reflns_number 15570
_diffrn_reflns_point_group_measured_fraction_full 0.998
_diffrn_reflns_point_group_measured_fraction_max 0.885
_diffrn_reflns_theta_full 25.242
_diffrn_reflns_theta_max 29.507
_diffrn_reflns_theta_min 3.398
_diffrn_source 'micro-focus sealed X-ray tube'
_diffrn_source_type 'SuperNova (Mo) X-ray Source'
_exptl_absorpt_coefficient_mu 0.200
_exptl_absorpt_correction_T_max 1.00000
_exptl_absorpt_correction_T_min 0.80983
_exptl_absorpt_correction_type multi-scan
_exptl_absorpt_process_details
;
CrysAlisPro 1.171.38.43f (Rigaku Oxford Diffraction, 2015)
Empirical absorption correction using spherical harmonics,
 implemented in SCALE3 ABSPACK scaling algorithm.
;
_exptl_crystal_colour colorless
_exptl_crystal_density_diffrn 1.352
_exptl_crystal_description block
_exptl_crystal_F_000 3136
_exptl_crystal_size_max 0.18
_exptl_crystal_size_mid 0.15
_exptl_crystal_size_min 0.11
_refine_diff_density_max 0.297
_refine_diff_density_min -0.336
_refine_diff_density_rms 0.055
_refine_ls_extinction_method none
_refine_ls_goodness_of_fit_ref 1.049
_refine_ls_hydrogen_treatment mixed
_refine_ls_matrix_type full
_refine_ls_number_parameters 248
_refine_ls_number_reflns 4489
_refine_ls_number_restraints 0
_refine_ls_restrained_S_all 1.049
_refine_ls_R_factor_all 0.0805
_refine_ls_R_factor_gt 0.0541
_refine_ls_shift/su_max 0.001
_refine_ls_shift/su_mean 0.000
_refine_ls_structure_factor_coef Fsqd
_refine_ls_weighting_details 'w=1/[\s^2^(Fo^2^)+(0.0572P)^2^+7.1565P] where P=(Fo^2^+2Fc^2^)/3'
_refine_ls_weighting_scheme calc
_refine_ls_wR_factor_gt 0.1239
_refine_ls_wR_factor_ref 0.1373
_reflns_Friedel_coverage 0.000
_reflns_number_gt 3292
_reflns_number_total 4489
_reflns_threshold_expression 'I > 2\s(I)'
_cod_data_source_file jo8b00286_si_001.cif
_cod_data_source_block exp_527
_cod_original_cell_volume 7282.6(7)
_cod_original_sg_symbol_H-M 'I 41/a'
_cod_database_code 4034912
_shelx_shelxl_version_number 2016/6
_shelx_space_group_comment
;
The symmetry employed for this shelxl refinement is uniquely defined
by the following loop, which should always be used as a source of
symmetry information in preference to the above space-group names.
They are only intended as comments.
;
_shelx_estimated_absorpt_t_max 0.978
_shelx_estimated_absorpt_t_min 0.965
_reflns_odcompleteness_completeness 99.72
_reflns_odcompleteness_iscentric 1
_reflns_odcompleteness_theta 26.32
_olex2_refinement_description
;
1. Fixed Uiso
 At 1.2 times of:
  All C(H) groups, All C(H,H) groups
 At 1.5 times of:
  All C(H,H,H) groups
2.a Ternary CH refined with riding coordinates:
 C9(H9)
2.b Secondary CH2 refined with riding coordinates:
 C10(H10A,H10B), C12(H12A,H12B), C11(H11A,H11B)
2.c Aromatic/amide H refined with riding coordinates:
 C18(H18), C14(H14), C16(H16), C4(H4), C17(H17), C15(H15), C1(H1), C2(H2A),
 C3(H3)
2.d Idealised Me refined as rotating group:
 C20(H20A,H20B,H20C)
;
_olex2_date_sample_data_collection 2017-05-15
_olex2_submission_special_instructions 'No special instructions were received'
_oxdiff_exptl_absorpt_empirical_details
;
Empirical correction (ABSPACK) includes:
- Absorption correction using spherical harmonics
- Frame scaling
;
_oxdiff_exptl_absorpt_empirical_full_max 1.316
_oxdiff_exptl_absorpt_empirical_full_min 0.749

loop_
_space_group_symop_operation_xyz
'x, y, z'
'-x+1/2, -y, z+1/2'
'-y+3/4, x+1/4, z+1/4'
'y+3/4, -x+3/4, z+3/4'
'x+1/2, y+1/2, z+1/2'
'-x+1, -y+1/2, z+1'
'-y+5/4, x+3/4, z+3/4'
'y+5/4, -x+5/4, z+5/4'
'-x, -y, -z'
'x-1/2, y, -z-1/2'
'y-3/4, -x-1/4, -z-1/4'
'-y-3/4, x-3/4, -z-3/4'
'-x+1/2, -y+1/2, -z+1/2'
'x, y+1/2, -z'
'y-1/4, -x+1/4, -z+1/4'
'-y-1/4, x-1/4, -z-1/4'

loop_
_atom_site_label
_atom_site_type_symbol
_atom_site_fract_x
_atom_site_fract_y
_atom_site_fract_z
_atom_site_U_iso_or_equiv
_atom_site_adp_type
_atom_site_occupancy
_atom_site_site_symmetry_order
_atom_site_calc_flag
_atom_site_refinement_flags_posn
S1 S 0.42930(2) 0.16585(2) 0.23132(6) 0.02819(16) Uani 1 1 d .
O1 O 0.47960(5) 0.17836(5) 0.26906(17) 0.0334(4) Uani 1 1 d .
O3 O 0.35416(6) 0.03487(6) 0.44997(15) 0.0389(4) Uani 1 1 d .
O2 O 0.41821(6) 0.11653(5) 0.18525(19) 0.0435(4) Uani 1 1 d .
N1 N 0.34622(6) 0.10990(6) 0.57488(17) 0.0259(4) Uani 1 1 d .
N2 N 0.39558(6) 0.17537(7) 0.36060(18) 0.0266(4) Uani 1 1 d .
C13 C 0.41111(7) 0.20880(7) 0.1090(2) 0.0262(4) Uani 1 1 d .
C8 C 0.32635(7) 0.14872(7) 0.4997(2) 0.0246(4) Uani 1 1 d .
C18 C 0.42822(8) 0.25795(8) 0.1176(2) 0.0288(5) Uani 1 1 d .
H18 H 0.449947 0.267476 0.184248 0.035 Uiso 1 1 calc R
C7 C 0.28988(7) 0.17264(7) 0.5689(2) 0.0302(5) Uani 1 1 d .
C5 C 0.32098(8) 0.10887(8) 0.6933(2) 0.0300(5) Uani 1 1 d .
C9 C 0.34205(7) 0.15984(8) 0.3626(2) 0.0288(5) Uani 1 1 d .
H9 H 0.338775 0.129017 0.311217 0.035 Uiso 1 1 calc R
C6 C 0.28502(8) 0.14741(8) 0.6919(2) 0.0333(5) Uani 1 1 d .
C19 C 0.37905(9) 0.07102(8) 0.5276(2) 0.0317(5) Uani 1 1 d .
C14 C 0.37867(8) 0.19432(9) 0.0107(2) 0.0368(5) Uani 1 1 d .
H14 H 0.367180 0.161461 0.006170 0.044 Uiso 1 1 calc R
C10 C 0.30581(8) 0.19900(9) 0.3060(3) 0.0414(6) Uani 1 1 d .
H10A H 0.321090 0.214428 0.229921 0.050 Uiso 1 1 calc R
H10B H 0.275425 0.182285 0.277531 0.050 Uiso 1 1 calc R
C16 C 0.38032(9) 0.27805(11) -0.0736(2) 0.0428(6) Uani 1 1 d .
H16 H 0.370047 0.301384 -0.135548 0.051 Uiso 1 1 calc R
C4 C 0.32695(10) 0.07754(9) 0.8012(2) 0.0406(6) Uani 1 1 d .
H4 H 0.351285 0.052589 0.802248 0.049 Uiso 1 1 calc R
C17 C 0.41235(9) 0.29240(9) 0.0255(2) 0.0392(6) Uani 1 1 d .
H17 H 0.423342 0.325426 0.030268 0.047 Uiso 1 1 calc R
C15 C 0.36349(9) 0.22937(10) -0.0811(2) 0.0424(6) Uani 1 1 d .
H15 H 0.341852 0.219971 -0.148086 0.051 Uiso 1 1 calc R
C12 C 0.26331(8) 0.21827(8) 0.5189(3) 0.0416(6) Uani 1 1 d .
H12A H 0.260808 0.243080 0.587918 0.050 Uiso 1 1 calc R
H12B H 0.229666 0.209427 0.491408 0.050 Uiso 1 1 calc R
C1 C 0.25313(9) 0.15303(10) 0.8004(3) 0.0475(7) Uani 1 1 d .
H1 H 0.228514 0.177708 0.800636 0.057 Uiso 1 1 calc R
C20 C 0.31768(10) 0.00593(9) 0.5200(3) 0.0427(6) Uani 1 1 d .
H20A H 0.306270 -0.021172 0.465903 0.064 Uiso 1 1 calc GR
H20B H 0.289794 0.026912 0.542767 0.064 Uiso 1 1 calc GR
H20C H 0.332564 -0.007324 0.598120 0.064 Uiso 1 1 calc GR
C11 C 0.29218(9) 0.23979(8) 0.4044(3) 0.0496(8) Uani 1 1 d .
H11A H 0.322548 0.255657 0.436103 0.060 Uiso 1 1 calc R
H11B H 0.272017 0.265194 0.361579 0.060 Uiso 1 1 calc R
C2 C 0.25867(11) 0.12192(12) 0.9053(3) 0.0589(8) Uani 1 1 d .
H2A H 0.237604 0.125475 0.977136 0.071 Uiso 1 1 calc R
C3 C 0.29548(12) 0.08489(12) 0.9061(3) 0.0547(8) Uani 1 1 d .
H3 H 0.298888 0.064602 0.979528 0.066 Uiso 1 1 calc R
H19A H 0.3943(8) 0.0528(8) 0.599(2) 0.030(6) Uiso 1 1 d .
H19B H 0.4050(8) 0.0866(8) 0.475(2) 0.027(6) Uiso 1 1 d .
H2 H 0.4026(8) 0.2043(9) 0.396(2) 0.026(6) Uiso 1 1 d .

loop_
_atom_site_aniso_label
_atom_site_aniso_U_11
_atom_site_aniso_U_22
_atom_site_aniso_U_33
_atom_site_aniso_U_23
_atom_site_aniso_U_13
_atom_site_aniso_U_12
S1 0.0208(3) 0.0196(3) 0.0441(3) 0.0026(2) 0.0021(2) -0.00189(18)
O1 0.0193(7) 0.0287(8) 0.0523(10) 0.0107(7) 0.0000(7) -0.0002(6)
O3 0.0567(11) 0.0304(8) 0.0297(8) -0.0012(7) 0.0043(8) 0.0039(7)
O2 0.0364(9) 0.0217(8) 0.0723(12) -0.0049(8) 0.0075(9) -0.0041(6)
N1 0.0259(9) 0.0226(9) 0.0292(9) 0.0034(7) 0.0066(7) 0.0031(6)
N2 0.0177(9) 0.0238(9) 0.0381(10) 0.0070(8) -0.0025(7) -0.0044(6)
C13 0.0204(10) 0.0273(11) 0.0309(11) -0.0040(9) 0.0024(8) -0.0019(8)
C8 0.0191(10) 0.0183(10) 0.0363(11) 0.0031(8) 0.0002(8) -0.0007(7)
C18 0.0254(11) 0.0286(11) 0.0324(11) 0.0011(9) -0.0013(9) -0.0048(8)
C7 0.0199(10) 0.0217(10) 0.0490(13) -0.0084(9) -0.0009(9) -0.0016(7)
C5 0.0311(12) 0.0287(11) 0.0301(11) -0.0055(9) 0.0071(9) -0.0064(8)
C9 0.0178(10) 0.0278(11) 0.0410(12) 0.0112(9) -0.0026(9) -0.0060(8)
C6 0.0272(11) 0.0308(12) 0.0418(13) -0.0144(10) 0.0062(10) -0.0060(8)
C19 0.0321(12) 0.0286(12) 0.0344(12) 0.0061(10) 0.0048(10) 0.0076(9)
C14 0.0263(11) 0.0403(13) 0.0440(14) -0.0154(11) -0.0010(10) -0.0042(9)
C10 0.0200(11) 0.0449(14) 0.0593(16) 0.0278(12) -0.0065(11) -0.0049(9)
C16 0.0303(13) 0.0644(17) 0.0337(13) 0.0136(12) 0.0015(10) 0.0059(11)
C4 0.0481(14) 0.0435(14) 0.0303(12) -0.0016(10) 0.0053(11) -0.0112(11)
C17 0.0367(13) 0.0376(13) 0.0434(14) 0.0119(11) -0.0010(11) -0.0046(10)
C15 0.0282(12) 0.0684(18) 0.0306(12) -0.0111(12) -0.0057(10) 0.0062(11)
C12 0.0250(11) 0.0237(11) 0.0762(19) -0.0137(12) -0.0077(12) 0.0059(8)
C1 0.0366(14) 0.0505(15) 0.0554(17) -0.0287(14) 0.0161(12) -0.0100(11)
C20 0.0565(16) 0.0311(13) 0.0406(14) -0.0003(11) 0.0014(12) -0.0043(11)
C11 0.0263(12) 0.0211(11) 0.101(2) 0.0161(13) -0.0189(13) -0.0013(9)
C2 0.0579(18) 0.076(2) 0.0424(16) -0.0238(15) 0.0244(14) -0.0270(16)
C3 0.0669(19) 0.0675(19) 0.0297(13) -0.0038(13) 0.0137(13) -0.0302(15)

loop_
_atom_type_symbol
_atom_type_description
_atom_type_scat_dispersion_real
_atom_type_scat_dispersion_imag
_atom_type_scat_source
C C 0.0033 0.0016 'International Tables Vol C Tables 4.2.6.8 and 6.1.1.4'
H H 0.0000 0.0000 'International Tables Vol C Tables 4.2.6.8 and 6.1.1.4'
N N 0.0061 0.0033 'International Tables Vol C Tables 4.2.6.8 and 6.1.1.4'
O O 0.0106 0.0060 'International Tables Vol C Tables 4.2.6.8 and 6.1.1.4'
S S 0.1246 0.1234 'International Tables Vol C Tables 4.2.6.8 and 6.1.1.4'

loop_
_geom_angle_atom_site_label_1
_geom_angle_atom_site_label_2
_geom_angle_atom_site_label_3
_geom_angle
O1 S1 N2 105.27(10)
O1 S1 C13 107.26(9)
O2 S1 O1 119.75(9)
O2 S1 N2 107.38(10)
O2 S1 C13 107.91(11)
N2 S1 C13 108.92(9)
C19 O3 C20 113.93(18)
C8 N1 C19 125.50(18)
C5 N1 C8 108.17(16)
C5 N1 C19 125.04(18)
S1 N2 H2 110.9(15)
C9 N2 S1 120.08(15)
C9 N2 H2 116.5(15)
C18 C13 S1 118.50(16)
C14 C13 S1 120.44(17)
C14 C13 C18 121.0(2)
N1 C8 C9 123.95(17)
C7 C8 N1 109.49(19)
C7 C8 C9 126.51(19)
C13 C18 H18 120.6
C17 C18 C13 118.9(2)
C17 C18 H18 120.6
C8 C7 C6 107.49(18)
C8 C7 C12 122.8(2)
C6 C7 C12 129.7(2)
N1 C5 C6 107.91(19)
N1 C5 C4 130.4(2)
C4 C5 C6 121.7(2)
N2 C9 C8 109.75(17)
N2 C9 H9 108.2
N2 C9 C10 114.17(16)
C8 C9 H9 108.2
C8 C9 C10 108.21(18)
C10 C9 H9 108.2
C5 C6 C7 106.92(18)
C1 C6 C7 134.2(2)
C1 C6 C5 118.8(2)
O3 C19 N1 113.18(18)
O3 C19 H19A 106.2(13)
O3 C19 H19B 108.4(13)
N1 C19 H19A 111.3(13)
N1 C19 H19B 108.1(13)
H19A C19 H19B 109.6(18)
C13 C14 H14 120.4
C13 C14 C15 119.2(2)
C15 C14 H14 120.4
C9 C10 H10A 109.1
C9 C10 H10B 109.1
H10A C10 H10B 107.8
C11 C10 C9 112.7(2)
C11 C10 H10A 109.1
C11 C10 H10B 109.1
C17 C16 H16 119.8
C15 C16 H16 119.8
C15 C16 C17 120.4(2)
C5 C4 H4 121.2
C3 C4 C5 117.5(3)
C3 C4 H4 121.2
C18 C17 H17 119.8
C16 C17 C18 120.4(2)
C16 C17 H17 119.8
C14 C15 H15 119.9
C16 C15 C14 120.2(2)
C16 C15 H15 119.9
C7 C12 H12A 109.8
C7 C12 H12B 109.8
C7 C12 C11 109.33(19)
H12A C12 H12B 108.3
C11 C12 H12A 109.8
C11 C12 H12B 109.8
C6 C1 H1 120.3
C2 C1 C6 119.3(3)
C2 C1 H1 120.3
O3 C20 H20A 109.5
O3 C20 H20B 109.5
O3 C20 H20C 109.5
H20A C20 H20B 109.5
H20A C20 H20C 109.5
H20B C20 H20C 109.5
C10 C11 H11A 109.4
C10 C11 H11B 109.4
C12 C11 C10 111.14(18)
C12 C11 H11A 109.4
C12 C11 H11B 109.4
H11A C11 H11B 108.0
C1 C2 H2A 119.6
C1 C2 C3 120.8(2)
C3 C2 H2A 119.6
C4 C3 C2 121.8(3)
C4 C3 H3 119.1
C2 C3 H3 119.1

loop_
_geom_bond_atom_site_label_1
_geom_bond_atom_site_label_2
_geom_bond_distance
S1 O1 1.4358(15)
S1 O2 1.4288(16)
S1 N2 1.6193(19)
S1 C13 1.764(2)
O3 C19 1.415(3)
O3 C20 1.434(3)
N1 C8 1.394(3)
N1 C5 1.386(3)
N1 C19 1.441(3)
N2 C9 1.487(2)
N2 H2 0.87(2)
C13 C18 1.391(3)
C13 C14 1.382(3)
C8 C7 1.362(3)
C8 C9 1.493(3)
C18 H18 0.9300
C18 C17 1.383(3)
C7 C6 1.433(3)
C7 C12 1.499(3)
C5 C6 1.407(3)
C5 C4 1.393(3)
C9 H9 0.9800
C9 C10 1.537(3)
C6 C1 1.406(3)
C19 H19A 0.97(2)
C19 H19B 0.97(2)
C14 H14 0.9300
C14 C15 1.386(4)
C10 H10A 0.9700
C10 H10B 0.9700
C10 C11 1.527(4)
C16 H16 0.9300
C16 C17 1.380(4)
C16 C15 1.377(4)
C4 H4 0.9300
C4 C3 1.377(4)
C17 H17 0.9300
C15 H15 0.9300
C12 H12A 0.9700
C12 H12B 0.9700
C12 C11 1.514(4)
C1 H1 0.9300
C1 C2 1.365(4)
C20 H20A 0.9600
C20 H20B 0.9600
C20 H20C 0.9600
C11 H11A 0.9700
C11 H11B 0.9700
C2 H2A 0.9300
C2 C3 1.393(4)
C3 H3 0.9300

loop_
_geom_torsion_atom_site_label_1
_geom_torsion_atom_site_label_2
_geom_torsion_atom_site_label_3
_geom_torsion_atom_site_label_4
_geom_torsion
S1 N2 C9 C8 152.46(14)
S1 N2 C9 C10 -85.9(2)
S1 C13 C18 C17 -177.16(17)
S1 C13 C14 C15 177.49(17)
O1 S1 N2 C9 -171.98(14)
O1 S1 C13 C18 -35.39(19)
O1 S1 C13 C14 147.66(17)
O2 S1 N2 C9 -43.34(18)
O2 S1 C13 C18 -165.67(16)
O2 S1 C13 C14 17.4(2)
N1 C8 C7 C6 -1.7(2)
N1 C8 C7 C12 175.98(18)
N1 C8 C9 N2 -64.3(2)
N1 C8 C9 C10 170.57(19)
N1 C5 C6 C7 -1.0(2)
N1 C5 C6 C1 177.84(19)
N1 C5 C4 C3 -179.0(2)
N2 S1 C13 C18 78.07(18)
N2 S1 C13 C14 -98.88(18)
N2 C9 C10 C11 -81.9(2)
C13 S1 N2 C9 73.27(17)
C13 C18 C17 C16 -0.3(3)
C13 C14 C15 C16 -0.4(3)
C8 N1 C5 C6 0.0(2)
C8 N1 C5 C4 -179.6(2)
C8 N1 C19 O3 -73.7(3)
C8 C7 C6 C5 1.7(2)
C8 C7 C6 C1 -177.0(2)
C8 C7 C12 C11 -14.9(3)
C8 C9 C10 C11 40.6(2)
C18 C13 C14 C15 0.6(3)
C7 C8 C9 N2 118.6(2)
C7 C8 C9 C10 -6.6(3)
C7 C6 C1 C2 -179.8(2)
C7 C12 C11 C10 48.2(3)
C5 N1 C8 C7 1.0(2)
C5 N1 C8 C9 -176.54(18)
C5 N1 C19 O3 91.7(2)
C5 C6 C1 C2 1.6(3)
C5 C4 C3 C2 0.4(4)
C9 C8 C7 C6 175.82(19)
C9 C8 C7 C12 -6.5(3)
C9 C10 C11 C12 -64.6(2)
C6 C7 C12 C11 162.2(2)
C6 C5 C4 C3 1.4(3)
C6 C1 C2 C3 0.1(4)
C19 N1 C8 C7 168.55(19)
C19 N1 C8 C9 -9.0(3)
C19 N1 C5 C6 -167.52(19)
C19 N1 C5 C4 12.8(4)
C14 C13 C18 C17 -0.2(3)
C4 C5 C6 C7 178.7(2)
C4 C5 C6 C1 -2.4(3)
C17 C16 C15 C14 -0.1(4)
C15 C16 C17 C18 0.5(4)
C12 C7 C6 C5 -175.8(2)
C12 C7 C6 C1 5.6(4)
C1 C2 C3 C4 -1.2(4)
C20 O3 C19 N1 -65.2(2)
